data_1506965
loop_
_publ_author_name
'Babu, Srinivasarao Arulananda'
'Yasuda, Makoto'
'Shibata, Ikuya'
'Baba, Akio'

_publ_section_title
;
 In- or in(I)-employed diastereoselective Reformatsky-type reactions with
 ketones: 1H NMR investigations on the active species.
;
_journal_issue 24
_journal_name_full 'Organic letters'
_journal_page_first 4475
_journal_page_last 4478
_journal_paper_doi 10.1021/ol0482846
_journal_volume 6
_journal_year 2004
_chemical_formula_moiety 'C24 H23 Cl O4 '
_chemical_formula_sum 'C24 H23 Cl O4'
_chemical_formula_weight 410.90
_space_group_IT_number 14
_symmetry_cell_setting monoclinic
_symmetry_Int_Tables_number 14
_symmetry_space_group_name_Hall '-P 2ybc'
_symmetry_space_group_name_H-M 'P 1 21/c 1'
_cell_angle_alpha 90
_cell_angle_beta 90.8136(7)
_cell_angle_gamma 90
_cell_formula_units_Z 4
_cell_length_a 9.4195(3)
_cell_length_b 21.7175(6)
_cell_length_c 10.4372(3)
_cell_measurement_reflns_used 22912
_cell_measurement_temperature 296.2
_cell_measurement_theta_max 30.3
_cell_measurement_theta_min 2.2
_cell_volume 2134.90(11)
_computing_cell_refinement PROCESS-AUTO
_computing_data_collection PROCESS-AUTO
_computing_data_reduction 'teXsan Ver. 1.11'
_computing_publication_material 'teXsan Ver. 1.11'
_computing_structure_refinement 'teXsan Ver. 1.10'
_computing_structure_solution SIR92
_diffrn_detector_area_resol_mean 8.00
_diffrn_measured_fraction_theta_full 0.9966
_diffrn_measured_fraction_theta_max 0.9966
_diffrn_measurement_device_type 'Rigaku RAXIS-RAPID Imaging Plate'
_diffrn_measurement_method \w
_diffrn_radiation_type 'Mo K\a'
_diffrn_radiation_wavelength 0.7107
_diffrn_reflns_av_R_equivalents 0.059
_diffrn_reflns_limit_h_max 13
_diffrn_reflns_limit_h_min -13
_diffrn_reflns_limit_k_max 30
_diffrn_reflns_limit_k_min -28
_diffrn_reflns_limit_l_max 14
_diffrn_reflns_limit_l_min -13
_diffrn_reflns_number 23431
_diffrn_reflns_theta_full 30.30
_diffrn_reflns_theta_max 30.30
_exptl_absorpt_coefficient_mu 0.206
_exptl_absorpt_correction_T_max 0.940
_exptl_absorpt_correction_T_min 0.303
_exptl_absorpt_correction_type multi-scan
_exptl_absorpt_process_details '(Higashi, 1995)'
_exptl_crystal_colour colorless
_exptl_crystal_density_diffrn 1.278
_exptl_crystal_density_method 'not measured'
_exptl_crystal_description prism
_exptl_crystal_size_max 0.650
_exptl_crystal_size_mid 0.400
_exptl_crystal_size_min 0.300
_refine_diff_density_max 0.47
_refine_diff_density_min -0.28
_refine_ls_extinction_method none
_refine_ls_goodness_of_fit_ref 2.229
_refine_ls_hydrogen_treatment refall
_refine_ls_number_parameters 354
_refine_ls_number_reflns 3806
_refine_ls_R_factor_gt 0.0800
_refine_ls_shift/su_max 3.4183
_refine_ls_structure_factor_coef Fsqd
_refine_ls_weighting_details 'w = 1/[\s^2^(Fo^2^) + (0.05000(Max(Fo^2^,0) + 2Fc^2^)/3)^2^]'
_refine_ls_weighting_scheme calc
_refine_ls_wR_factor_ref 0.1689
_reflns_number_gt 3806
_reflns_number_total 6379
_reflns_threshold_expression F^2^>2.0\s(F^2^)
_cod_data_source_file ol0482846si20040830_023926.cif
_cod_data_source_block 13a1B
_cod_original_cell_volume 2134.9(1)
_cod_original_formula_sum 'C24 H23 Cl O4 '
_cod_database_code 1506965

loop_
_symmetry_equiv_pos_as_xyz
x,y,z
-x,1/2+y,1/2-z
-x,-y,-z
x,1/2-y,1/2+z

loop_
_atom_site_label
_atom_site_type_symbol
_atom_site_fract_x
_atom_site_fract_y
_atom_site_fract_z
_atom_site_U_iso_or_equiv
_atom_site_adp_type
_atom_site_occupancy
_atom_site_calc_flag
Cl Cl 1.1946(1) 0.00551(4) -0.73158(8) 0.0727(3) Uani 1.00 d
O(1) O 1.4143(3) 0.1183(1) -0.0970(2) 0.0743(8) Uani 1.00 d
O(2) O 1.3985(3) 0.2176(1) -0.0509(4) 0.108(1) Uani 1.00 d
O(3) O 1.1025(2) 0.13769(9) -0.1704(2) 0.0451(5) Uani 1.00 d
O(4) O 0.8968(2) 0.1703(1) -0.2619(2) 0.0607(7) Uani 1.00 d
C(1) C 1.5277(6) 0.1451(5) -0.2955(5) 0.121(2) Uani 1.00 d
C(2) C 1.5497(5) 0.1313(4) -0.1609(5) 0.101(2) Uani 1.00 d
C(3) C 1.3535(4) 0.1666(2) -0.0456(3) 0.062(1) Uani 1.00 d
C(4) C 1.2183(3) 0.1495(1) 0.0267(3) 0.0446(8) Uani 1.00 d
C(5) C 1.2291(5) 0.1759(2) 0.1615(3) 0.061(1) Uani 1.00 d
C(6) C 1.0825(3) 0.1693(1) -0.0474(2) 0.0414(7) Uani 1.00 d
C(7) C 1.0744(5) 0.2384(1) -0.0694(4) 0.060(1) Uani 1.00 d
C(8) C 0.9529(3) 0.1432(1) 0.0189(2) 0.0395(7) Uani 1.00 d
C(9) C 0.9175(3) 0.0800(1) 0.0039(3) 0.0466(8) Uani 1.00 d
C(10) C 0.8084(4) 0.0545(1) 0.0678(3) 0.0531(9) Uani 1.00 d
C(11) C 0.7285(3) 0.0885(1) 0.1546(3) 0.0482(8) Uani 1.00 d
C(12) C 0.6156(4) 0.0633(2) 0.2280(4) 0.066(1) Uani 1.00 d
C(13) C 0.5480(4) 0.0982(2) 0.3152(4) 0.077(1) Uani 1.00 d
C(14) C 0.5842(4) 0.1605(2) 0.3350(4) 0.074(1) Uani 1.00 d
C(15) C 0.6874(4) 0.1864(2) 0.2640(3) 0.061(1) Uani 1.00 d
C(16) C 0.7627(3) 0.1517(1) 0.1726(3) 0.0447(8) Uani 1.00 d
C(17) C 0.8741(3) 0.1774(1) 0.1016(3) 0.0454(8) Uani 1.00 d
C(18) C 1.0061(3) 0.1419(1) -0.2667(3) 0.0430(7) Uani 1.00 d
C(19) C 1.0538(3) 0.1066(1) -0.3805(2) 0.0392(7) Uani 1.00 d
C(20) C 1.1764(3) 0.0712(1) -0.3770(3) 0.0465(8) Uani 1.00 d
C(21) C 1.2194(4) 0.0396(1) -0.4846(3) 0.0527(9) Uani 1.00 d
C(22) C 1.1401(3) 0.0442(1) -0.5953(3) 0.0470(8) Uani 1.00 d
C(23) C 1.0175(4) 0.0782(1) -0.6011(3) 0.0528(9) Uani 1.00 d
C(24) C 0.9742(4) 0.1098(1) -0.4930(3) 0.0488(8) Uani 1.00 d
H(1) H 1.632(7) 0.156(2) -0.338(6) 0.15(2) Uiso 1.00 calc
H(2) H 1.493(7) 0.110(3) -0.338(6) 0.14(2) Uiso 1.00 calc
H(3) H 1.492(8) 0.180(3) -0.313(8) 0.29(3) Uiso 1.00 calc
H(4) H 1.614(7) 0.102(2) -0.142(6) 0.15(2) Uiso 1.00 calc
H(5) H 1.592(5) 0.174(2) -0.123(5) 0.12(2) Uiso 1.00 calc
H(6) H 1.240(4) 0.221(2) 0.156(4) 0.08(1) Uiso 1.00 calc
H(7) H 1.319(5) 0.167(2) 0.203(4) 0.09(1) Uiso 1.00 calc
H(8) H 1.142(5) 0.169(2) 0.209(4) 0.09(1) Uiso 1.00 calc
H(9) H 1.215(3) 0.111(1) 0.032(2) 0.025(6) Uiso 1.00 calc
H(10) H 1.082(4) 0.260(2) 0.003(4) 0.07(1) Uiso 1.00 calc
H(11) H 1.147(4) 0.249(2) -0.127(4) 0.08(1) Uiso 1.00 calc
H(12) H 0.971(5) 0.249(2) -0.120(4) 0.09(1) Uiso 1.00 calc
H(13) H 0.972(4) 0.055(1) -0.059(3) 0.070(10) Uiso 1.00 calc
H(14) H 0.776(4) 0.017(2) 0.055(3) 0.07(1) Uiso 1.00 calc
H(15) H 0.595(3) 0.020(2) 0.199(3) 0.061(9) Uiso 1.00 calc
H(16) H 0.475(4) 0.077(2) 0.365(4) 0.09(1) Uiso 1.00 calc
H(17) H 0.535(4) 0.186(2) 0.407(4) 0.09(1) Uiso 1.00 calc
H(18) H 0.706(4) 0.231(2) 0.276(3) 0.07(1) Uiso 1.00 calc
H(19) H 0.891(2) 0.221(1) 0.112(2) 0.024(6) Uiso 1.00 calc
H(20) H 1.226(3) 0.070(1) -0.299(3) 0.049(8) Uiso 1.00 calc
H(21) H 1.294(4) 0.013(2) -0.487(4) 0.08(1) Uiso 1.00 calc
H(22) H 0.965(3) 0.082(1) -0.683(3) 0.052(8) Uiso 1.00 calc
H(23) H 0.897(4) 0.134(1) -0.488(3) 0.064(9) Uiso 1.00 calc

loop_
_atom_site_aniso_label
_atom_site_aniso_U_11
_atom_site_aniso_U_22
_atom_site_aniso_U_33
_atom_site_aniso_U_12
_atom_site_aniso_U_13
_atom_site_aniso_U_23
Cl 0.1004(8) 0.0753(6) 0.0430(4) -0.0180(5) 0.0181(4) -0.0181(4)
O(1) 0.056(1) 0.104(2) 0.064(2) 0.006(1) 0.012(1) -0.015(1)
O(2) 0.095(2) 0.088(2) 0.144(3) -0.035(2) 0.050(2) -0.005(2)
O(3) 0.051(1) 0.056(1) 0.0292(9) 0.0068(9) 0.0042(8) -0.0044(8)
O(4) 0.057(1) 0.068(1) 0.058(1) 0.018(1) -0.001(1) -0.003(1)
C(1) 0.068(3) 0.228(8) 0.069(3) -0.041(4) 0.019(2) -0.006(4)
C(2) 0.047(2) 0.181(6) 0.075(3) 0.005(3) 0.019(2) -0.007(3)
C(3) 0.066(2) 0.070(2) 0.049(2) -0.002(2) 0.007(2) -0.003(2)
C(4) 0.050(2) 0.046(2) 0.038(1) -0.007(1) 0.008(1) -0.004(1)
C(5) 0.065(2) 0.076(2) 0.042(2) -0.009(2) -0.001(2) -0.013(2)
C(6) 0.053(2) 0.040(1) 0.032(1) 0.001(1) 0.008(1) -0.004(1)
C(7) 0.087(3) 0.042(2) 0.052(2) -0.006(2) 0.017(2) 0.003(1)
C(8) 0.047(2) 0.040(1) 0.032(1) 0.003(1) 0.002(1) -0.002(1)
C(9) 0.054(2) 0.043(2) 0.043(2) 0.002(1) 0.005(1) -0.003(1)
C(10) 0.062(2) 0.042(2) 0.055(2) -0.003(1) 0.000(2) 0.001(1)
C(11) 0.041(2) 0.055(2) 0.049(2) 0.001(1) -0.002(1) 0.008(1)
C(12) 0.056(2) 0.069(2) 0.072(2) -0.004(2) 0.006(2) 0.019(2)
C(13) 0.048(2) 0.102(3) 0.080(3) 0.005(2) 0.023(2) 0.024(2)
C(14) 0.055(2) 0.097(3) 0.069(2) 0.019(2) 0.017(2) 0.004(2)
C(15) 0.056(2) 0.068(2) 0.058(2) 0.014(2) 0.013(2) -0.008(2)
C(16) 0.042(2) 0.051(2) 0.042(1) 0.009(1) 0.003(1) 0.000(1)
C(17) 0.053(2) 0.037(1) 0.046(2) 0.003(1) 0.006(1) -0.004(1)
C(18) 0.051(2) 0.041(1) 0.037(1) 0.000(1) 0.005(1) 0.003(1)
C(19) 0.046(2) 0.039(1) 0.033(1) -0.004(1) 0.004(1) 0.003(1)
C(20) 0.049(2) 0.058(2) 0.032(1) -0.001(1) 0.000(1) -0.002(1)
C(21) 0.057(2) 0.058(2) 0.043(2) 0.002(2) 0.008(1) -0.004(1)
C(22) 0.062(2) 0.045(2) 0.034(1) -0.016(1) 0.011(1) -0.003(1)
C(23) 0.070(2) 0.056(2) 0.033(1) -0.016(2) -0.008(1) 0.003(1)
C(24) 0.057(2) 0.047(2) 0.042(2) -0.001(1) -0.002(1) 0.006(1)

loop_
_atom_type_symbol
_atom_type_description
_atom_type_scat_dispersion_real
_atom_type_scat_dispersion_imag
_atom_type_scat_source
C C 0.003 0.002
;International Tables for Crystallography
(1992, Vol. C, Tables 4.2.6.8 and 6.1.1.1)
;
Cl Cl 0.148 0.159
;International Tables for Crystallography
(1992, Vol. C, Tables 4.2.6.8 and 6.1.1.1)
;
H H 0.000 0.000
;International Tables for Crystallography
(1992, Vol. C, Table 6.1.1.2)
;
O O 0.011 0.006
;International Tables for Crystallography
(1992, Vol. C, Tables 4.2.6.8 and 6.1.1.1)
;

loop_
_geom_angle_atom_site_label_1
_geom_angle_atom_site_label_2
_geom_angle_atom_site_label_3
_geom_angle
_geom_angle_publ_flag
C(8) O(1) C(11) 121.7(2) yes
C(18) O(3) C(23) 114.7(4) yes
C(4) C(1) C(6) 117.8(3) yes
C(4) C(1) C(11) 122.1(2) yes
C(6) C(1) C(11) 119.9(2) yes
C(10) C(2) C(16) 120.5(3) yes
C(11) C(3) C(14) 113.7(3) yes
C(11) C(3) C(18) 111.9(2) yes
C(14) C(3) C(18) 108.6(3) yes
C(1) C(4) C(25) 122.2(3) yes
C(10) C(5) C(15) 120.2(3) yes
C(1) C(6) C(12) 121.4(3) yes
Cl(1) C(7) C(15) 118.9(2) yes
Cl(1) C(7) C(16) 119.5(2) yes
C(15) C(7) C(16) 121.6(3) yes
O(1) C(8) O(2) 124.9(2) yes
O(1) C(8) C(10) 110.7(2) yes
O(2) C(8) C(10) 124.5(3) yes
C(12) C(9) C(19) 123.8(3) yes
C(12) C(9) C(25) 118.3(3) yes
C(19) C(9) C(25) 117.9(3) yes
C(2) C(10) C(5) 119.3(3) yes
C(2) C(10) C(8) 121.7(2) yes
C(5) C(10) C(8) 119.0(3) yes
O(1) C(11) C(1) 109.7(2) yes
O(1) C(11) C(3) 101.0(2) yes
O(1) C(11) C(13) 109.6(2) yes
C(1) C(11) C(3) 109.4(2) yes
C(1) C(11) C(13) 113.5(2) yes
C(3) C(11) C(13) 113.0(3) yes
C(6) C(12) C(9) 121.5(3) yes
C(5) C(15) C(7) 119.2(3) yes
C(2) C(16) C(7) 119.1(3) yes
O(3) C(18) O(4) 124.6(3) yes
O(3) C(18) C(3) 112.2(3) yes
O(4) C(18) C(3) 123.2(3) yes
C(9) C(19) C(20) 120.6(3) yes
C(19) C(20) C(22) 121.4(3) yes
C(22) C(21) C(25) 121.2(3) yes
C(20) C(22) C(21) 119.5(3) yes
O(3) C(23) C(24) 111.4(4) yes
C(4) C(25) C(9) 118.8(2) yes
C(4) C(25) C(21) 121.9(3) yes
C(9) C(25) C(21) 119.3(3) yes

loop_
_geom_bond_atom_site_label_1
_geom_bond_atom_site_label_2
_geom_bond_distance
_geom_bond_publ_flag
Cl(1) C(7) 1.736(3) yes
O(1) C(8) 1.348(3) yes
O(1) C(11) 1.471(3) yes
O(2) C(8) 1.202(3) yes
O(3) C(18) 1.313(4) yes
O(3) C(23) 1.474(5) yes
O(4) C(18) 1.189(4) yes
C(1) C(4) 1.365(4) yes
C(1) C(6) 1.422(4) yes
C(1) C(11) 1.521(4) yes
C(2) C(10) 1.387(4) yes
C(2) C(16) 1.382(4) yes
C(3) C(11) 1.547(4) yes
C(3) C(14) 1.521(4) yes
C(3) C(18) 1.535(4) yes
C(4) C(25) 1.409(4) yes
C(5) C(10) 1.386(4) yes
C(5) C(15) 1.386(4) yes
C(6) C(12) 1.352(4) yes
C(7) C(15) 1.372(4) yes
C(7) C(16) 1.370(4) yes
C(8) C(10) 1.487(4) yes
C(9) C(12) 1.398(4) yes
C(9) C(19) 1.429(4) yes
C(9) C(25) 1.421(4) yes
C(11) C(13) 1.518(4) yes
C(19) C(20) 1.350(5) yes
C(20) C(22) 1.411(6) yes
C(21) C(22) 1.353(5) yes
C(21) C(25) 1.414(4) yes
C(23) C(24) 1.449(8) yes

loop_
_geom_contact_atom_site_label_1
_geom_contact_atom_site_label_2
_geom_contact_distance
_geom_contact_site_symmetry_2
Cl(1) C(6) 3.544(3) 3_754
Cl(1) C(10) 3.585(3) 3_754
O(2) C(24) 3.532(6) 1_455
O(2) C(23) 3.552(5) 1_455
O(4) C(22) 3.397(5) 4_654
C(5) C(13) 3.525(4) 4_554
C(15) C(16) 3.520(4) 3_754

loop_
_geom_torsion_atom_site_label_1
_geom_torsion_atom_site_label_2
_geom_torsion_atom_site_label_3
_geom_torsion_atom_site_label_4
_geom_torsion
_geom_torsion_publ_flag
Cl(1) C(7) C(15) C(5) -179.3(2) yes
Cl(1) C(7) C(16) C(2) 179.1(2) yes
O(1) C(8) C(10) C(2) 4.9(4) yes
O(1) C(8) C(10) C(5) -174.6(2) yes
O(1) C(11) C(1) C(4) -152.0(2) yes
O(1) C(11) C(1) C(6) 33.2(3) yes
O(1) C(11) C(3) C(14) 179.8(2) yes
O(1) C(11) C(3) C(18) 56.3(3) yes
O(2) C(8) O(1) C(11) -0.9(4) yes
O(2) C(8) C(10) C(2) -175.4(3) yes
O(2) C(8) C(10) C(5) 5.1(4) yes
O(3) C(18) C(3) C(11) -106.2(3) yes
O(3) C(18) C(3) C(14) 127.5(3) yes
O(4) C(18) O(3) C(23) 1.9(6) yes
O(4) C(18) C(3) C(11) 75.5(4) yes
O(4) C(18) C(3) C(14) -50.8(5) yes
C(1) C(4) C(25) C(9) -2.0(4) yes
C(1) C(4) C(25) C(21) 175.9(3) yes
C(1) C(6) C(12) C(9) -2.1(5) yes
C(1) C(11) O(1) C(8) 64.2(3) yes
C(1) C(11) C(3) C(14) -64.6(3) yes
C(1) C(11) C(3) C(18) 171.9(2) yes
C(2) C(10) C(5) C(15) -0.6(4) yes
C(2) C(16) C(7) C(15) -1.4(4) yes
C(3) C(11) O(1) C(8) 179.6(2) yes
C(3) C(11) C(1) C(4) 98.1(3) yes
C(3) C(11) C(1) C(6) -76.7(3) yes
C(3) C(18) O(3) C(23) -176.4(3) yes
C(4) C(1) C(6) C(12) 0.8(4) yes
C(4) C(1) C(11) C(13) -29.0(4) yes
C(4) C(25) C(9) C(12) 0.7(4) yes
C(4) C(25) C(9) C(19) 179.7(3) yes
C(4) C(25) C(21) C(22) -177.4(3) yes
C(5) C(10) C(2) C(16) 0.4(4) yes
C(5) C(15) C(7) C(16) 1.2(4) yes
C(6) C(1) C(4) C(25) 1.2(4) yes
C(6) C(1) C(11) C(13) 156.2(3) yes
C(6) C(12) C(9) C(19) -177.7(3) yes
C(6) C(12) C(9) C(25) 1.3(5) yes
C(7) C(15) C(5) C(10) -0.2(4) yes
C(7) C(16) C(2) C(10) 0.5(4) yes
C(8) O(1) C(11) C(13) -61.0(3) yes
C(8) C(10) C(2) C(16) -179.0(3) yes
C(8) C(10) C(5) C(15) 178.9(2) yes
C(9) C(19) C(20) C(22) 1.2(6) yes
C(9) C(25) C(21) C(22) 0.4(5) yes
C(10) C(8) O(1) C(11) 178.9(2) yes
C(11) C(1) C(4) C(25) -173.6(3) yes
C(11) C(1) C(6) C(12) 175.8(3) yes
C(12) C(9) C(19) C(20) 176.4(3) yes
C(12) C(9) C(25) C(21) -177.3(3) yes
C(13) C(11) C(3) C(14) 62.8(3) yes
C(13) C(11) C(3) C(18) -60.7(3) yes
C(18) O(3) C(23) C(24) -91.4(7) yes
C(19) C(9) C(25) C(21) 1.8(4) yes
C(19) C(20) C(22) C(21) 1.1(6) yes
C(20) C(19) C(9) C(25) -2.6(5) yes
C(20) C(22) C(21) C(25) -1.9(6) yes
C(20) C(22) C(21) C(25) -1.9(6) yes
